data_4022628
loop_
_publ_author_name
'Yun-Peng Zhang'
'Jian-Mei Lu'
'Guang-Cai Xu'
'Min Shi'

_publ_section_title
;
 Lewis-Acid-Catalyzed Rearrangement of Arylvinylidenecyclopropanes:
 Significant Influence of Substituents and Electronic Nature of Aryl Groups
;
_journal_name_full 'Journal of Organic Chemistry'
_journal_page_first 509
_journal_page_last 516
_journal_paper_doi 10.1021/jo061899r
_journal_volume 72
_journal_year 2007
_chemical_formula_sum 'C25 H21 Cl'
_chemical_formula_weight 356.87
_chemical_name_systematic
; 
 ? 
;
_space_group_IT_number 14
_symmetry_cell_setting monoclinic
_symmetry_space_group_name_Hall '-P 2ybc'
_symmetry_space_group_name_H-M 'P 1 21/c 1'
_atom_sites_solution_hydrogens geom
_atom_sites_solution_primary direct
_atom_sites_solution_secondary difmap
_audit_creation_method SHELXL-97
_cell_angle_alpha 90.00
_cell_angle_beta 102.407(2)
_cell_angle_gamma 90.00
_cell_formula_units_Z 4
_cell_length_a 11.0128(11)
_cell_length_b 9.9609(10)
_cell_length_c 18.4801(18)
_cell_measurement_reflns_used 1256
_cell_measurement_temperature 293(2)
_cell_measurement_theta_max 39.205
_cell_measurement_theta_min 4.514
_cell_volume 1979.9(3)
_computing_cell_refinement 'Bruker SMART'
_computing_data_collection 'Bruker SMART'
_computing_data_reduction 'Bruker SHELXTL'
_computing_molecular_graphics 'Bruker SHELXTL'
_computing_publication_material 'Bruker SHELXTL'
_computing_structure_refinement 'SHELXL-97 (Sheldrick, 1997)'
_computing_structure_solution 'SHELXS-97 (Sheldrick, 1990)'
_diffrn_ambient_temperature 293(2)
_diffrn_measured_fraction_theta_full 0.983
_diffrn_measured_fraction_theta_max 0.983
_diffrn_measurement_device_type 'CCD area detector'
_diffrn_measurement_method 'phi and omega scans'
_diffrn_radiation_monochromator graphite
_diffrn_radiation_source 'fine-focus sealed tube'
_diffrn_radiation_type MoK\a
_diffrn_radiation_wavelength 0.71073
_diffrn_reflns_av_R_equivalents 0.0826
_diffrn_reflns_av_sigmaI/netI 0.1071
_diffrn_reflns_limit_h_max 13
_diffrn_reflns_limit_h_min -14
_diffrn_reflns_limit_k_max 12
_diffrn_reflns_limit_k_min -12
_diffrn_reflns_limit_l_max 22
_diffrn_reflns_limit_l_min -23
_diffrn_reflns_number 11667
_diffrn_reflns_theta_full 27.50
_diffrn_reflns_theta_max 27.50
_diffrn_reflns_theta_min 2.26
_exptl_absorpt_coefficient_mu 0.198
_exptl_absorpt_correction_T_max 1.00000
_exptl_absorpt_correction_T_min 0.81937
_exptl_absorpt_correction_type empirical
_exptl_crystal_colour colorless
_exptl_crystal_density_diffrn 1.197
_exptl_crystal_density_method 'not measured'
_exptl_crystal_F_000 752
_exptl_crystal_size_max 0.423
_exptl_crystal_size_mid 0.270
_exptl_crystal_size_min 0.201
_refine_diff_density_max 0.188
_refine_diff_density_min -0.264
_refine_diff_density_rms 0.030
_refine_ls_extinction_coef 0.0021(6)
_refine_ls_extinction_expression Fc^*^=kFc[1+0.001xFc^2^\l^3^/sin(2\q)]^-1/4^
_refine_ls_extinction_method SHELXL
_refine_ls_goodness_of_fit_ref 0.729
_refine_ls_hydrogen_treatment mixed
_refine_ls_matrix_type full
_refine_ls_number_parameters 266
_refine_ls_number_reflns 4465
_refine_ls_number_restraints 0
_refine_ls_restrained_S_all 0.729
_refine_ls_R_factor_all 0.1408
_refine_ls_R_factor_gt 0.0456
_refine_ls_shift/su_max 0.002
_refine_ls_shift/su_mean 0.000
_refine_ls_structure_factor_coef Fsqd
_refine_ls_weighting_details 'calc w=1/[\s^2^(Fo^2^)+(0.0392P)^2^+0.0000P] where P=(Fo^2^+2Fc^2^)/3'
_refine_ls_weighting_scheme calc
_refine_ls_wR_factor_gt 0.0972
_refine_ls_wR_factor_ref 0.1170
_reflns_number_gt 1506
_reflns_number_total 4465
_reflns_threshold_expression >2sigma(I)
_cod_data_source_file jo061899rsi20060913_111124.cif
_cod_data_source_block cd2618
_cod_depositor_comments
;
The following automatic conversions were performed:
'_symmetry_cell_setting' value 'Monoclinic' changed to 'monoclinic'
according to '/home/saulius/struct/CIF-dictionaries/cif_core.dic'
dictionary named 'cif_core.dic' version 2.4.1 from 2010-06-29.

Automatic conversion script
Id: cif_fix_enum 1527 2010-12-29 10:47:43Z saulius 
;
_cod_original_sg_symbol_H-M 'P 21/c'
_cod_database_code 4022628

loop_
_symmetry_equiv_pos_as_xyz
'x, y, z'
'-x, y+1/2, -z+1/2'
'-x, -y, -z'
'x, -y-1/2, z-1/2'

loop_
_atom_site_label
_atom_site_type_symbol
_atom_site_fract_x
_atom_site_fract_y
_atom_site_fract_z
_atom_site_U_iso_or_equiv
_atom_site_adp_type
_atom_site_occupancy
_atom_site_symmetry_multiplicity
_atom_site_calc_flag
_atom_site_refinement_flags
Cl Cl 0.09026(8) 1.52380(10) 0.24292(5) 0.1520(4) Uani 1 1 d .
C1 C 0.22492(19) 1.0980(2) 0.01976(11) 0.0635(6) Uani 1 1 d .
C2 C 0.2077(3) 1.0976(3) 0.09923(12) 0.0738(7) Uani 1 1 d .
C3 C 0.1746(2) 1.2410(3) 0.10998(13) 0.0734(7) Uani 1 1 d .
C4 C 0.1736(2) 1.3127(3) 0.04508(14) 0.0741(7) Uani 1 1 d .
C5 C 0.2019(2) 1.2213(2) -0.01032(12) 0.0693(6) Uani 1 1 d .
C6 C 0.1473(2) 1.3043(3) 0.17153(13) 0.0931(8) Uani 1 1 d .
H6 H 0.1465 1.2568 0.2148 0.112 Uiso 1 1 calc R
C7 C 0.1213(2) 1.4397(4) 0.16640(18) 0.0994(9) Uani 1 1 d .
C8 C 0.1218(2) 1.5119(3) 0.1040(2) 0.1078(10) Uani 1 1 d .
H8 H 0.1046 1.6034 0.1029 0.129 Uiso 1 1 calc R
C9 C 0.1477(3) 1.4498(3) 0.0420(2) 0.0952(8) Uani 1 1 d .
C10 C 0.1109(2) 0.9952(3) 0.11218(13) 0.1028(9) Uani 1 1 d .
H10A H 0.0993 1.0035 0.1620 0.154 Uiso 1 1 calc R
H10B H 0.1394 0.9062 0.1047 0.154 Uiso 1 1 calc R
H10C H 0.0335 1.0116 0.0780 0.154 Uiso 1 1 calc R
C11 C 0.2045(2) 1.2641(2) -0.08780(12) 0.0995(9) Uani 1 1 d .
H11A H 0.2323 1.1907 -0.1137 0.149 Uiso 1 1 calc R
H11B H 0.2603 1.3386 -0.0862 0.149 Uiso 1 1 calc R
H11C H 0.1224 1.2904 -0.1131 0.149 Uiso 1 1 calc R
C12 C 0.2512(2) 0.9804(2) -0.02089(13) 0.0651(7) Uani 1 1 d .
C13 C 0.3178(2) 0.8700(2) 0.00283(11) 0.0609(6) Uani 1 1 d .
C14 C 0.3248(2) 0.7601(2) -0.05013(12) 0.0651(6) Uani 1 1 d .
C15 C 0.2245(2) 0.7271(2) -0.10655(13) 0.0828(7) Uani 1 1 d .
H15 H 0.1487 0.7700 -0.1091 0.099 Uiso 1 1 calc R
C16 C 0.2351(3) 0.6319(3) -0.15882(14) 0.1004(9) Uani 1 1 d .
H16 H 0.1673 0.6134 -0.1971 0.120 Uiso 1 1 calc R
C17 C 0.3446(4) 0.5641(3) -0.15509(19) 0.1026(10) Uani 1 1 d .
C18 C 0.4436(3) 0.5921(3) -0.09840(17) 0.0983(9) Uani 1 1 d .
H18 H 0.5182 0.5463 -0.0952 0.118 Uiso 1 1 calc R
C19 C 0.4338(3) 0.6880(3) -0.04585(15) 0.0810(8) Uani 1 1 d .
C20 C 0.3959(2) 0.8591(2) 0.07802(12) 0.0641(6) Uani 1 1 d .
C21 C 0.3869(3) 0.7523(3) 0.12376(16) 0.0892(8) Uani 1 1 d .
C22 C 0.4610(4) 0.7454(4) 0.19444(18) 0.1188(11) Uani 1 1 d .
H22 H 0.4527 0.6737 0.2252 0.143 Uiso 1 1 calc R
C23 C 0.5470(3) 0.8449(5) 0.21920(19) 0.1234(14) Uani 1 1 d .
H23 H 0.5964 0.8411 0.2668 0.148 Uiso 1 1 calc R
C24 C 0.5590(3) 0.9481(4) 0.17346(19) 0.1067(10) Uani 1 1 d .
H24 H 0.6185 1.0142 0.1892 0.128 Uiso 1 1 calc R
C25 C 0.4843(2) 0.9554(3) 0.10482(16) 0.0759(7) Uani 1 1 d .
H2 H 0.2861(19) 1.0746(18) 0.1308(10) 0.074(7) Uiso 1 1 d .
H9 H 0.146(2) 1.499(2) -0.0028(12) 0.090(9) Uiso 1 1 d .
H12 H 0.2164(16) 0.9825(15) -0.0709(10) 0.053(6) Uiso 1 1 d .
H17 H 0.349(2) 0.496(2) -0.1910(14) 0.121(10) Uiso 1 1 d .
H19 H 0.5037(19) 0.7092(19) -0.0078(11) 0.076(8) Uiso 1 1 d .
H21 H 0.330(2) 0.682(2) 0.1026(11) 0.080(8) Uiso 1 1 d .
H25 H 0.4912(17) 1.0272(18) 0.0739(10) 0.065(7) Uiso 1 1 d .

loop_
_atom_site_aniso_label
_atom_site_aniso_U_11
_atom_site_aniso_U_22
_atom_site_aniso_U_33
_atom_site_aniso_U_23
_atom_site_aniso_U_13
_atom_site_aniso_U_12
Cl 0.1157(7) 0.1994(9) 0.1354(7) -0.0936(6) 0.0147(5) 0.0204(6)
C1 0.0575(15) 0.0778(17) 0.0538(14) 0.0004(13) 0.0087(11) 0.0074(12)
C2 0.0610(17) 0.101(2) 0.0570(16) 0.0019(13) 0.0077(14) 0.0102(15)
C3 0.0556(15) 0.096(2) 0.0664(16) -0.0169(15) 0.0074(12) 0.0066(13)
C4 0.0589(16) 0.0805(19) 0.0821(18) -0.0073(15) 0.0132(13) 0.0049(13)
C5 0.0656(16) 0.0779(17) 0.0655(15) 0.0020(13) 0.0162(12) 0.0074(13)
C6 0.0668(18) 0.133(3) 0.0755(19) -0.0222(17) 0.0057(14) 0.0055(18)
C7 0.0694(19) 0.124(3) 0.100(2) -0.049(2) 0.0090(17) 0.0032(19)
C8 0.077(2) 0.102(2) 0.141(3) -0.039(2) 0.017(2) 0.0012(17)
C9 0.088(2) 0.089(2) 0.112(3) -0.004(2) 0.0287(18) 0.0081(17)
C10 0.106(2) 0.118(2) 0.097(2) 0.0118(15) 0.0491(17) -0.0012(18)
C11 0.120(2) 0.099(2) 0.0847(18) 0.0245(14) 0.0349(16) 0.0233(16)
C12 0.0632(16) 0.0854(19) 0.0457(15) 0.0057(13) 0.0097(12) 0.0007(13)
C13 0.0568(15) 0.0699(17) 0.0554(15) 0.0088(12) 0.0109(12) -0.0031(12)
C14 0.0728(17) 0.0647(16) 0.0575(15) 0.0064(12) 0.0130(13) 0.0014(14)
C15 0.086(2) 0.0884(19) 0.0705(17) -0.0076(14) 0.0084(15) -0.0029(15)
C16 0.124(3) 0.099(2) 0.0731(19) -0.0137(16) 0.0104(18) -0.013(2)
C17 0.145(3) 0.085(2) 0.084(2) -0.0125(18) 0.037(2) -0.002(2)
C18 0.118(3) 0.086(2) 0.096(2) -0.0013(17) 0.034(2) 0.0171(18)
C19 0.086(2) 0.080(2) 0.0743(19) -0.0010(15) 0.0099(17) 0.0080(17)
C20 0.0607(16) 0.0711(17) 0.0600(15) 0.0029(13) 0.0121(12) 0.0048(13)
C21 0.099(2) 0.086(2) 0.079(2) 0.0142(17) 0.0123(18) 0.0036(18)
C22 0.140(3) 0.141(3) 0.077(2) 0.0376(19) 0.025(2) 0.050(2)
C23 0.100(3) 0.192(4) 0.070(2) -0.014(3) 0.000(2) 0.057(3)
C24 0.067(2) 0.160(3) 0.087(2) -0.038(2) 0.0020(19) 0.0088(19)
C25 0.0606(18) 0.096(2) 0.071(2) -0.0072(17) 0.0130(15) 0.0022(15)

loop_
_atom_type_symbol
_atom_type_description
_atom_type_scat_dispersion_real
_atom_type_scat_dispersion_imag
_atom_type_scat_source
C C 0.0033 0.0016 'International Tables Vol C Tables 4.2.6.8 and 6.1.1.4'
H H 0.0000 0.0000 'International Tables Vol C Tables 4.2.6.8 and 6.1.1.4'
Cl Cl 0.1484 0.1585 'International Tables Vol C Tables 4.2.6.8 and 6.1.1.4'

loop_
_geom_angle_atom_site_label_1
_geom_angle_atom_site_label_2
_geom_angle_atom_site_label_3
_geom_angle
C5 C1 C12 124.1(2)
C5 C1 C2 110.4(2)
C12 C1 C2 125.2(2)
C3 C2 C1 102.14(19)
C3 C2 C10 114.6(2)
C1 C2 C10 112.8(2)
C3 C2 H2 111.1(11)
C1 C2 H2 107.8(12)
C10 C2 H2 108.1(12)
C6 C3 C4 120.6(3)
C6 C3 C2 130.0(3)
C4 C3 C2 109.3(2)
C3 C4 C9 120.0(3)
C3 C4 C5 108.8(2)
C9 C4 C5 131.2(3)
C1 C5 C4 109.3(2)
C1 C5 C11 127.7(2)
C4 C5 C11 123.0(2)
C7 C6 C3 117.8(3)
C7 C6 H6 121.1
C3 C6 H6 121.1
C8 C7 C6 122.5(3)
C8 C7 Cl 118.2(3)
C6 C7 Cl 119.3(3)
C7 C8 C9 120.3(3)
C7 C8 H8 119.9
C9 C8 H8 119.9
C8 C9 C4 118.8(3)
C8 C9 H9 121.1(14)
C4 C9 H9 120.1(13)
C2 C10 H10A 109.5
C2 C10 H10B 109.5
H10A C10 H10B 109.5
C2 C10 H10C 109.5
H10A C10 H10C 109.5
H10B C10 H10C 109.5
C5 C11 H11A 109.5
C5 C11 H11B 109.5
H11A C11 H11B 109.5
C5 C11 H11C 109.5
H11A C11 H11C 109.5
H11B C11 H11C 109.5
C13 C12 C1 130.3(2)
C13 C12 H12 115.3(10)
C1 C12 H12 114.4(10)
C12 C13 C20 122.4(2)
C12 C13 C14 119.5(2)
C20 C13 C14 117.7(2)
C15 C14 C19 117.4(2)
C15 C14 C13 121.7(2)
C19 C14 C13 120.8(2)
C16 C15 C14 121.2(3)
C16 C15 H15 119.4
C14 C15 H15 119.4
C17 C16 C15 120.7(3)
C17 C16 H16 119.6
C15 C16 H16 119.6
C18 C17 C16 119.0(3)
C18 C17 H17 121.7(16)
C16 C17 H17 119.2(16)
C17 C18 C19 120.6(3)
C17 C18 H18 119.7
C19 C18 H18 119.7
C18 C19 C14 121.0(3)
C18 C19 H19 120.1(13)
C14 C19 H19 118.8(12)
C21 C20 C25 117.1(3)
C21 C20 C13 122.1(2)
C25 C20 C13 120.8(2)
C20 C21 C22 120.8(3)
C20 C21 H21 116.0(13)
C22 C21 H21 123.1(13)
C23 C22 C21 120.1(3)
C23 C22 H22 120.0
C21 C22 H22 120.0
C24 C23 C22 119.3(4)
C24 C23 H23 120.3
C22 C23 H23 120.3
C23 C24 C25 120.2(3)
C23 C24 H24 119.9
C25 C24 H24 119.9
C24 C25 C20 122.5(3)
C24 C25 H25 120.2(12)
C20 C25 H25 117.3(12)

loop_
_geom_bond_atom_site_label_1
_geom_bond_atom_site_label_2
_geom_bond_distance
Cl C7 1.740(3)
C1 C5 1.349(3)
C1 C12 1.454(3)
C1 C2 1.521(3)
C2 C3 1.498(3)
C2 C10 1.531(3)
C2 H2 0.959(19)
C3 C6 1.388(3)
C3 C4 1.394(3)
C4 C9 1.394(3)
C4 C5 1.453(3)
C5 C11 1.500(3)
C6 C7 1.378(4)
C6 H6 0.9300
C7 C8 1.361(4)
C8 C9 1.383(4)
C8 H8 0.9300
C9 H9 0.96(2)
C10 H10A 0.9600
C10 H10B 0.9600
C10 H10C 0.9600
C11 H11A 0.9600
C11 H11B 0.9600
C11 H11C 0.9600
C12 C13 1.341(3)
C12 H12 0.922(16)
C13 C20 1.473(3)
C13 C14 1.482(3)
C14 C15 1.385(3)
C14 C19 1.386(3)
C15 C16 1.376(3)
C15 H15 0.9300
C16 C17 1.371(4)
C16 H16 0.9300
C17 C18 1.369(4)
C17 H17 0.95(2)
C18 C19 1.383(3)
C18 H18 0.9300
C19 H19 0.949(19)
C20 C21 1.376(3)
C20 C25 1.380(3)
C21 C22 1.385(4)
C21 H21 0.963(19)
C22 C23 1.379(4)
C22 H22 0.9300
C23 C24 1.356(4)
C23 H23 0.9300
C24 C25 1.357(3)
C24 H24 0.9300
C25 H25 0.929(17)

loop_
_geom_torsion_atom_site_label_1
_geom_torsion_atom_site_label_2
_geom_torsion_atom_site_label_3
_geom_torsion_atom_site_label_4
_geom_torsion
C5 C1 C2 C3 -1.4(3)
C12 C1 C2 C3 -176.2(2)
C5 C1 C2 C10 122.2(2)
C12 C1 C2 C10 -52.6(3)
C1 C2 C3 C6 179.8(2)
C10 C2 C3 C6 57.5(3)
C1 C2 C3 C4 -0.1(2)
C10 C2 C3 C4 -122.5(2)
C6 C3 C4 C9 1.4(3)
C2 C3 C4 C9 -178.6(2)
C6 C3 C4 C5 -178.4(2)
C2 C3 C4 C5 1.5(3)
C12 C1 C5 C4 177.2(2)
C2 C1 C5 C4 2.4(3)
C12 C1 C5 C11 -3.3(4)
C2 C1 C5 C11 -178.1(2)
C3 C4 C5 C1 -2.5(3)
C9 C4 C5 C1 177.7(2)
C3 C4 C5 C11 178.0(2)
C9 C4 C5 C11 -1.9(4)
C4 C3 C6 C7 -1.0(3)
C2 C3 C6 C7 179.1(2)
C3 C6 C7 C8 0.0(4)
C3 C6 C7 Cl -178.49(17)
C6 C7 C8 C9 0.7(4)
Cl C7 C8 C9 179.1(2)
C7 C8 C9 C4 -0.2(4)
C3 C4 C9 C8 -0.8(4)
C5 C4 C9 C8 179.0(2)
C5 C1 C12 C13 152.2(2)
C2 C1 C12 C13 -33.7(4)
C1 C12 C13 C20 -10.0(4)
C1 C12 C13 C14 176.8(2)
C12 C13 C14 C15 -35.6(3)
C20 C13 C14 C15 150.8(2)
C12 C13 C14 C19 142.9(2)
C20 C13 C14 C19 -30.6(3)
C19 C14 C15 C16 -3.8(3)
C13 C14 C15 C16 174.9(2)
C14 C15 C16 C17 2.0(4)
C15 C16 C17 C18 0.1(4)
C16 C17 C18 C19 -0.4(4)
C17 C18 C19 C14 -1.5(4)
C15 C14 C19 C18 3.5(3)
C13 C14 C19 C18 -175.1(2)
C12 C13 C20 C21 128.3(2)
C14 C13 C20 C21 -58.4(3)
C12 C13 C20 C25 -53.4(3)
C14 C13 C20 C25 119.9(2)
C25 C20 C21 C22 2.2(4)
C13 C20 C21 C22 -179.4(2)
C20 C21 C22 C23 -1.4(4)
C21 C22 C23 C24 -0.7(5)
C22 C23 C24 C25 1.9(5)
C23 C24 C25 C20 -1.2(4)
C21 C20 C25 C24 -0.9(3)
C13 C20 C25 C24 -179.3(2)

loop_
_cod_related_entry_id
_cod_related_entry_database
_cod_related_entry_code
1 ChemSpider 17261499
